data_7126627
loop_
_publ_author_name
'Parvin, Nasrina'
'Mishra, Bijoyananda'
'George, Anjana'
'Neralkar, Mahesh'
'Hossain, Jabed'
'Parameswaran, Pattiyil'
'Hotha, Srinivas'
'Khan, Shabana'

_publ_section_title
;
 N-Heterocyclic silylene/germylene ligands in Au(i) catalysis.
;
_journal_issue 55
_journal_name_full 'Chemical communications (Cambridge, England)'
_journal_page_first 7625
_journal_page_last 7628
_journal_paper_doi 10.1039/d0cc03156a
_journal_volume 56
_journal_year 2020
_chemical_formula_moiety 'C55 H75 Co O4 P'
_chemical_formula_sum 'C55 H75 Co O4 P'
_chemical_formula_weight 890.05
_space_group_crystal_system triclinic
_space_group_IT_number 2
_space_group_name_Hall '-P 1'
_space_group_name_H-M_alt 'P -1'
_atom_sites_solution_hydrogens geom
_audit_creation_method SHELXL-2014/7
_audit_update_record
;
2020-03-14 deposited with the CCDC.	2020-06-01 downloaded from the CCDC.
;
_cell_angle_alpha 112.033(7)
_cell_angle_beta 104.987(7)
_cell_angle_gamma 92.737(8)
_cell_formula_units_Z 2
_cell_length_a 12.132(3)
_cell_length_b 13.703(5)
_cell_length_c 17.467(6)
_cell_measurement_reflns_used 2857
_cell_measurement_temperature 100(2)
_cell_measurement_theta_max 20.89
_cell_measurement_theta_min 2.47
_cell_volume 2566.0(14)
_computing_cell_refinement 'Bruker SAINT'
_computing_data_collection 'Bruker APEX2'
_computing_data_reduction 'Bruker SAINT'
_computing_molecular_graphics 'Bruker SHELXTL'
_computing_publication_material 'Bruker SHELXTL'
_computing_structure_refinement 'SHELXL-2014 (Sheldrick 2014)'
_computing_structure_solution 'SHELXS-97 (Sheldrick 2008)'
_diffrn_ambient_temperature 100(2)
_diffrn_measured_fraction_theta_full 0.919
_diffrn_measured_fraction_theta_max 0.919
_diffrn_measurement_device_type 'Bruker APEX-II CCD'
_diffrn_measurement_method '\f and \w scans'
_diffrn_radiation_type MoK\a
_diffrn_radiation_wavelength 0.71073
_diffrn_reflns_av_R_equivalents 0.1786
_diffrn_reflns_av_unetI/netI 0.3101
_diffrn_reflns_Laue_measured_fraction_full 0.919
_diffrn_reflns_Laue_measured_fraction_max 0.919
_diffrn_reflns_limit_h_max 13
_diffrn_reflns_limit_h_min -12
_diffrn_reflns_limit_k_max 16
_diffrn_reflns_limit_k_min -16
_diffrn_reflns_limit_l_max 20
_diffrn_reflns_limit_l_min -20
_diffrn_reflns_number 19606
_diffrn_reflns_point_group_measured_fraction_full 0.919
_diffrn_reflns_point_group_measured_fraction_max 0.919
_diffrn_reflns_theta_full 25.242
_diffrn_reflns_theta_max 25.248
_diffrn_reflns_theta_min 2.195
_exptl_absorpt_coefficient_mu 0.408
_exptl_absorpt_correction_type multi-scan
_exptl_absorpt_process_details 'Sheldrick, G. M. (2012) SADABS. Bruker AXS Inc., Madison, Wisconsin, USA.'
_exptl_crystal_colour red
_exptl_crystal_density_diffrn 1.152
_exptl_crystal_description block
_exptl_crystal_F_000 958
_exptl_crystal_size_max 0.1
_exptl_crystal_size_mid 0.1
_exptl_crystal_size_min 0.1
_exptl_transmission_factor_max 0.7457
_exptl_transmission_factor_min 0.5430
_refine_diff_density_max 0.618
_refine_diff_density_min -0.793
_refine_diff_density_rms 0.112
_refine_ls_extinction_method none
_refine_ls_goodness_of_fit_ref 1.050
_refine_ls_hydrogen_treatment constr
_refine_ls_matrix_type full
_refine_ls_number_parameters 552
_refine_ls_number_reflns 8546
_refine_ls_number_restraints 0
_refine_ls_restrained_S_all 1.050
_refine_ls_R_factor_all 0.2596
_refine_ls_R_factor_gt 0.1149
_refine_ls_shift/su_max 0.000
_refine_ls_shift/su_mean 0.000
_refine_ls_structure_factor_coef Fsqd
_refine_ls_weighting_details 'w=1/[\s^2^(Fo^2^)+(0.1177P)^2^+8.3938P] where P=(Fo^2^+2Fc^2^)/3'
_refine_ls_weighting_scheme calc
_refine_ls_wR_factor_gt 0.2600
_refine_ls_wR_factor_ref 0.3260
_reflns_Friedel_coverage 0.000
_reflns_number_gt 3619
_reflns_number_total 8546
_reflns_threshold_expression 'I > 2\s(I)'
_cod_data_source_file d0cc03156a2.cif
_cod_data_source_block mo_NP_398_0m_a
_cod_depositor_comments 'Adding full bibliography for 7126624--7126629.cif.'
_cod_original_cell_volume 2565.8(14)
_cod_database_code 7126627
_shelx_shelxl_version_number 2014/7
_shelx_space_group_comment
;
The symmetry employed for this shelxl refinement is uniquely defined
by the following loop, which should always be used as a source of
symmetry information in preference to the above space-group names.
They are only intended as comments.
;

loop_
_space_group_symop_operation_xyz
'x, y, z'
'-x, -y, -z'

loop_
_atom_site_label
_atom_site_type_symbol
_atom_site_fract_x
_atom_site_fract_y
_atom_site_fract_z
_atom_site_U_iso_or_equiv
_atom_site_adp_type
_atom_site_occupancy
_atom_site_site_symmetry_order
_atom_site_calc_flag
_atom_site_refinement_flags_posn
_atom_site_refinement_flags_adp
_atom_site_refinement_flags_occupancy
_atom_site_disorder_assembly
_atom_site_disorder_group
Co01 Co 0.54843(11) 0.70122(10) 0.13172(9) 0.0284(4) Uani 1 1 d . . . . .
P002 P 0.5510(2) 0.72333(19) 0.25607(16) 0.0233(6) Uani 1 1 d . . . . .
O003 O 0.5882(5) 0.8430(4) 0.3340(4) 0.0220(15) Uani 1 1 d . . . . .
O004 O 0.4354(5) 0.7041(5) 0.2813(4) 0.0267(16) Uani 1 1 d . . . . .
O005 O 0.6369(5) 0.6543(4) 0.2928(4) 0.0235(15) Uani 1 1 d . . . . .
O006 O 0.3031(7) 0.6631(6) 0.0580(5) 0.053(2) Uani 1 1 d . . . . .
C007 C 0.8869(8) 1.0461(7) 0.3779(6) 0.026(2) Uani 1 1 d . . . . .
C008 C 0.6760(8) 1.0149(7) 0.3504(6) 0.024(2) Uani 1 1 d . . . . .
C009 C 0.3469(7) 0.6173(7) 0.2338(6) 0.022(2) Uani 1 1 d . . . . .
C00A C 0.6862(8) 0.9116(7) 0.3471(6) 0.023(2) Uani 1 1 d . . . . .
C00B C 0.6471(7) 0.6809(7) 0.5124(6) 0.024(2) Uani 1 1 d . . . . .
H00B H 0.6265 0.7266 0.5594 0.029 Uiso 1 1 calc R U . . .
C00C C 0.2336(8) 0.6302(7) 0.2288(6) 0.024(2) Uani 1 1 d . . . . .
C00D C 0.3744(7) 0.5163(7) 0.1911(6) 0.022(2) Uani 1 1 d . . . . .
H00D H 0.4513 0.5079 0.1963 0.026 Uiso 1 1 calc R U . . .
C00E C 0.7918(8) 0.8806(7) 0.3639(6) 0.029(2) Uani 1 1 d . . . . .
H00E H 0.7964 0.8141 0.3661 0.035 Uiso 1 1 calc R U . . .
C00F C 0.7790(8) 1.0782(7) 0.3640(6) 0.028(2) Uani 1 1 d . . . . .
H00F H 0.7752 1.1457 0.3638 0.034 Uiso 1 1 calc R U . . .
C00G C 0.6261(7) 0.7006(7) 0.4378(6) 0.024(2) Uani 1 1 d . . . . .
H00G H 0.5909 0.7586 0.4351 0.029 Uiso 1 1 calc R U . . .
C00H C 0.2889(8) 0.4311(7) 0.1422(6) 0.027(2) Uani 1 1 d . . . . .
H00H H 0.3088 0.3652 0.1140 0.032 Uiso 1 1 calc R U . . .
C00I C 0.8937(8) 0.9467(7) 0.3782(6) 0.030(2) Uani 1 1 d . . . . .
H00I H 0.9647 0.9233 0.3877 0.036 Uiso 1 1 calc R U . . .
C00J C 0.6982(7) 0.5948(7) 0.5180(6) 0.021(2) Uani 1 1 d . . . . .
C00K C 0.1730(8) 0.4389(7) 0.1329(6) 0.026(2) Uani 1 1 d . . . . .
C00L C 0.7304(7) 0.5292(7) 0.4459(7) 0.026(2) Uani 1 1 d . . . . .
H00L H 0.7659 0.4713 0.4484 0.031 Uiso 1 1 calc R U . . .
C00M C 0.6574(7) 0.6340(7) 0.3675(6) 0.023(2) Uani 1 1 d . . . . .
C00N C 0.7106(8) 0.5485(7) 0.3698(6) 0.026(2) Uani 1 1 d . . . . .
C00O C 0.7201(7) 0.5659(7) 0.5969(6) 0.026(2) Uani 1 1 d . . . . .
C00P C 0.1508(8) 0.5410(7) 0.1781(6) 0.026(2) Uani 1 1 d . . . . .
H00P H 0.0740 0.5491 0.1734 0.032 Uiso 1 1 calc R U . . .
C00Q C 0.7240(9) 0.7141(9) 0.1463(7) 0.041(3) Uani 1 1 d . . . . .
H00Q H 0.7841 0.7225 0.1991 0.049 Uiso 1 1 calc R U . . .
C00R C 1.1027(8) 1.0711(8) 0.3989(7) 0.042(3) Uani 1 1 d . . . . .
H00A H 1.1680 1.1211 0.4083 0.062 Uiso 1 1 calc R U . . .
H00C H 1.0948 1.0082 0.3476 0.062 Uiso 1 1 calc R U . . .
H00J H 1.1141 1.0521 0.4477 0.062 Uiso 1 1 calc R U . . .
C00S C 0.7577(8) 0.4763(7) 0.2946(6) 0.028(2) Uani 1 1 d . . . . .
C00T C 0.8528(8) 0.5480(8) 0.2882(7) 0.037(3) Uani 1 1 d . . . . .
H00K H 0.8205 0.6037 0.2738 0.055 Uiso 1 1 calc R U . . .
H00M H 0.8850 0.5062 0.2440 0.055 Uiso 1 1 calc R U . . .
H00N H 0.9124 0.5789 0.3427 0.055 Uiso 1 1 calc R U . . .
C00U C 0.4980(8) 1.0424(8) 0.4021(7) 0.037(3) Uani 1 1 d . . . . .
H00O H 0.5442 1.0848 0.4606 0.055 Uiso 1 1 calc R U . . .
H00R H 0.4869 0.9688 0.3936 0.055 Uiso 1 1 calc R U . . .
H00S H 0.4242 1.0656 0.3916 0.055 Uiso 1 1 calc R U . . .
C00V C 0.4832(8) 0.9956(8) 0.2444(6) 0.035(3) Uani 1 1 d . . . . .
H00T H 0.4769 0.9201 0.2291 0.053 Uiso 1 1 calc R U . . .
H00U H 0.5168 1.0137 0.2065 0.053 Uiso 1 1 calc R U . . .
H00V H 0.4077 1.0156 0.2391 0.053 Uiso 1 1 calc R U . . .
C00W C 0.0769(8) 0.3462(8) 0.0751(7) 0.034(3) Uani 1 1 d . . . . .
C00X C 0.9922(8) 1.1220(7) 0.3877(7) 0.031(3) Uani 1 1 d . . . . .
C00Y C 0.8125(9) 0.3863(8) 0.3134(7) 0.041(3) Uani 1 1 d . . . . .
H00W H 0.8413 0.3458 0.2667 0.061 Uiso 1 1 calc R U . . .
H00$ H 0.7554 0.3405 0.3189 0.061 Uiso 1 1 calc R U . . .
H00: H 0.8751 0.4161 0.3662 0.061 Uiso 1 1 calc R U . . .
C00Z C 0.4020(9) 0.6789(8) 0.0906(6) 0.032(3) Uani 1 1 d . . . . .
C010 C 0.1996(8) 0.7400(7) 0.2776(7) 0.031(3) Uani 1 1 d . . . . .
C011 C 0.6626(8) 0.4262(8) 0.2086(6) 0.037(3) Uani 1 1 d . . . . .
H01A H 0.6927 0.3785 0.1656 0.055 Uiso 1 1 calc R U . . .
H01B H 0.6348 0.4812 0.1910 0.055 Uiso 1 1 calc R U . . .
H01C H 0.6001 0.3872 0.2150 0.055 Uiso 1 1 calc R U . . .
C012 C 0.2352(8) 0.8205(7) 0.2432(7) 0.034(3) Uani 1 1 d . . . . .
H01D H 0.3176 0.8306 0.2546 0.051 Uiso 1 1 calc R U . . .
H01E H 0.2118 0.8873 0.2715 0.051 Uiso 1 1 calc R U . . .
H01F H 0.1984 0.7939 0.1820 0.051 Uiso 1 1 calc R U . . .
C013 C 0.0693(8) 0.7309(8) 0.2624(8) 0.045(3) Uani 1 1 d . . . . .
H01G H 0.0505 0.7998 0.2914 0.068 Uiso 1 1 calc R U . . .
H01H H 0.0449 0.6824 0.2849 0.068 Uiso 1 1 calc R U . . .
H01I H 0.0305 0.7048 0.2015 0.068 Uiso 1 1 calc R U . . .
C014 C 0.5604(8) 1.0554(7) 0.3384(7) 0.029(3) Uani 1 1 d . . . . .
C015 C 0.8440(9) 0.5438(9) 0.6233(7) 0.044(3) Uani 1 1 d . . . . .
H01J H 0.8977 0.6045 0.6339 0.066 Uiso 1 1 calc R U . . .
H01K H 0.8545 0.4824 0.5777 0.066 Uiso 1 1 calc R U . . .
H01L H 0.8572 0.5308 0.6750 0.066 Uiso 1 1 calc R U . . .
C016 C 0.6007(11) 0.7518(12) 0.0475(9) 0.059(4) Uani 1 1 d . . . . .
H016 H 0.5570 0.7905 0.0160 0.070 Uiso 1 1 calc R U . . .
C017 C 0.2578(9) 0.7778(8) 0.3736(7) 0.040(3) Uani 1 1 d . . . . .
H01M H 0.2331 0.7267 0.3936 0.060 Uiso 1 1 calc R U . . .
H01N H 0.2371 0.8454 0.4035 0.060 Uiso 1 1 calc R U . . .
H01O H 0.3402 0.7853 0.3846 0.060 Uiso 1 1 calc R U . . .
C018 C 1.0091(9) 1.2257(8) 0.4670(7) 0.041(3) Uani 1 1 d . . . . .
H01P H 0.9387 1.2551 0.4628 0.062 Uiso 1 1 calc R U . . .
H01Q H 1.0699 1.2757 0.4700 0.062 Uiso 1 1 calc R U . . .
H01R H 1.0295 1.2115 0.5183 0.062 Uiso 1 1 calc R U . . .
C019 C 0.6363(9) 0.4650(8) 0.5747(7) 0.048(3) Uani 1 1 d . . . . .
H01S H 0.6493 0.4068 0.5277 0.072 Uiso 1 1 calc R U . . .
H01T H 0.5581 0.4773 0.5580 0.072 Uiso 1 1 calc R U . . .
H01U H 0.6490 0.4478 0.6244 0.072 Uiso 1 1 calc R U . . .
C01A C 0.6694(10) 0.6153(9) 0.0771(8) 0.046(3) Uani 1 1 d . . . . .
H01V H 0.6842 0.5439 0.0726 0.055 Uiso 1 1 calc R U . . .
C01B C 0.2556(11) 0.9710(9) 0.0099(8) 0.054(3) Uani 1 1 d . . . . .
H01W H 0.1971 0.9937 -0.0265 0.065 Uiso 1 1 calc R U . . .
H28 H 0.3172 1.0314 0.0450 0.065 Uiso 1 1 calc R U . . .
C01C C 0.6839(10) 0.7979(10) 0.1261(8) 0.048(3) Uani 1 1 d . . . . .
H27 H 0.7104 0.8744 0.1610 0.058 Uiso 1 1 calc R U . . .
C01D C 0.9718(9) 1.1449(8) 0.3072(8) 0.047(3) Uani 1 1 d . . . . .
H26 H 0.9086 1.1842 0.3031 0.071 Uiso 1 1 calc R U . . .
H16 H 0.9535 1.0789 0.2570 0.071 Uiso 1 1 calc R U . . .
H7 H 1.0403 1.1862 0.3104 0.071 Uiso 1 1 calc R U . . .
C01E C 0.7002(10) 0.6564(8) 0.6742(7) 0.048(3) Uani 1 1 d . . . . .
H25 H 0.6219 0.6688 0.6590 0.072 Uiso 1 1 calc R U . . .
H15 H 0.7521 0.7203 0.6892 0.072 Uiso 1 1 calc R U . . .
H6 H 0.7143 0.6367 0.7227 0.072 Uiso 1 1 calc R U . . .
C01F C 0.5765(9) 1.1752(8) 0.3559(8) 0.047(3) Uani 1 1 d . . . . .
H24 H 0.6191 1.1872 0.3201 0.071 Uiso 1 1 calc R U . . .
H14 H 0.6182 1.2163 0.4156 0.071 Uiso 1 1 calc R U . . .
H5 H 0.5021 1.1967 0.3427 0.071 Uiso 1 1 calc R U . . .
C01G C 0.5904(11) 0.6406(11) 0.0177(8) 0.058(4) Uani 1 1 d . . . . .
H23 H 0.5389 0.5893 -0.0380 0.070 Uiso 1 1 calc R U . . .
C01H C 0.3038(14) 0.8825(11) -0.0471(10) 0.095(5) Uani 1 1 d . . . . .
H22 H 0.3631 0.8607 -0.0106 0.114 Uiso 1 1 calc R U . . .
H13 H 0.2425 0.8218 -0.0813 0.114 Uiso 1 1 calc R U . . .
C01I C 0.2025(11) 0.9405(11) 0.0694(9) 0.078(4) Uani 1 1 d . . . . .
H21 H 0.1398 0.8813 0.0338 0.094 Uiso 1 1 calc R U . . .
H12 H 0.2606 0.9151 0.1039 0.094 Uiso 1 1 calc R U . . .
C01J C 0.1561(14) 1.0275(11) 0.1302(9) 0.092(5) Uani 1 1 d . . . . .
H20 H 0.0981 1.0534 0.0972 0.138 Uiso 1 1 calc R U . . .
H11 H 0.2181 1.0850 0.1685 0.138 Uiso 1 1 calc R U . . .
H4 H 0.1228 0.9994 0.1633 0.138 Uiso 1 1 calc R U . . .
C01K C 0.0167(17) 0.3155(14) 0.1275(11) 0.180(12) Uani 1 1 d . . . . .
H19 H -0.0448 0.2571 0.0902 0.271 Uiso 1 1 calc R U . . .
H10 H -0.0148 0.3752 0.1594 0.271 Uiso 1 1 calc R U . . .
H3 H 0.0701 0.2942 0.1670 0.271 Uiso 1 1 calc R U . . .
C01L C 0.3540(14) 0.9108(12) -0.1063(10) 0.100(5) Uani 1 1 d . . . . .
H18 H 0.4039 0.9786 -0.0747 0.149 Uiso 1 1 calc R U . . .
H9 H 0.2929 0.9151 -0.1520 0.149 Uiso 1 1 calc R U . . .
H2 H 0.3976 0.8572 -0.1307 0.149 Uiso 1 1 calc R U . . .
C01M C 0.1239(14) 0.2460(12) 0.0239(13) 0.149(9) Uani 1 1 d . . . . .
H17 H 0.1607 0.2618 -0.0135 0.223 Uiso 1 1 calc R U . . .
H8 H 0.0609 0.1879 -0.0101 0.223 Uiso 1 1 calc R U . . .
H1 H 0.1789 0.2263 0.0639 0.223 Uiso 1 1 calc R U . . .
C1 C -0.0034(18) 0.3705(16) 0.0112(15) 0.224(16) Uani 1 1 d . . . . .
H1A H 0.0376 0.4144 -0.0077 0.335 Uiso 1 1 calc R U . . .
H1B H -0.0590 0.4080 0.0358 0.335 Uiso 1 1 calc R U . . .
H1C H -0.0424 0.3055 -0.0373 0.335 Uiso 1 1 calc R U . . .

loop_
_atom_site_aniso_label
_atom_site_aniso_U_11
_atom_site_aniso_U_22
_atom_site_aniso_U_33
_atom_site_aniso_U_23
_atom_site_aniso_U_13
_atom_site_aniso_U_12
Co01 0.0372(9) 0.0280(9) 0.0173(9) 0.0017(7) 0.0146(6) 0.0065(6)
P002 0.0286(15) 0.0201(15) 0.0162(16) 0.0008(12) 0.0086(11) 0.0040(11)
O003 0.026(4) 0.014(3) 0.018(4) -0.007(3) 0.011(3) 0.003(3)
O004 0.024(4) 0.022(4) 0.022(4) -0.004(3) 0.009(3) -0.004(3)
O005 0.033(4) 0.023(4) 0.012(4) 0.001(3) 0.013(3) 0.005(3)
O006 0.045(5) 0.067(6) 0.039(5) 0.012(4) 0.013(4) 0.006(4)
C007 0.029(6) 0.020(6) 0.023(6) 0.000(5) 0.010(4) 0.003(4)
C008 0.029(6) 0.020(6) 0.018(6) 0.001(5) 0.011(4) 0.004(4)
C009 0.021(6) 0.026(6) 0.014(6) 0.002(5) 0.007(4) -0.002(4)
C00A 0.034(6) 0.018(6) 0.012(6) -0.003(4) 0.012(4) 0.004(5)
C00B 0.030(6) 0.026(6) 0.015(6) 0.006(5) 0.008(4) 0.001(4)
C00C 0.033(6) 0.029(6) 0.012(6) 0.005(5) 0.013(4) 0.005(5)
C00D 0.016(5) 0.024(6) 0.027(6) 0.009(5) 0.010(4) 0.008(4)
C00E 0.038(7) 0.023(6) 0.021(6) 0.000(5) 0.013(5) 0.007(5)
C00F 0.038(7) 0.016(5) 0.022(6) -0.002(5) 0.009(5) 0.001(5)
C00G 0.023(5) 0.021(6) 0.025(6) 0.003(5) 0.009(4) 0.003(4)
C00H 0.031(6) 0.023(6) 0.027(6) 0.006(5) 0.017(5) 0.000(5)
C00I 0.030(6) 0.029(6) 0.022(6) 0.001(5) 0.006(5) 0.011(5)
C00J 0.014(5) 0.025(6) 0.019(6) 0.004(5) 0.005(4) 0.000(4)
C00K 0.034(7) 0.029(6) 0.014(6) 0.011(5) 0.002(4) -0.004(5)
C00L 0.028(6) 0.018(5) 0.041(7) 0.015(5) 0.017(5) 0.012(4)
C00M 0.021(5) 0.027(6) 0.023(6) 0.012(5) 0.008(4) -0.004(4)
C00N 0.027(6) 0.014(5) 0.030(7) 0.006(5) 0.006(5) 0.002(4)
C00O 0.023(6) 0.033(6) 0.026(6) 0.014(5) 0.008(4) 0.012(4)
C00P 0.025(6) 0.029(6) 0.022(6) 0.004(5) 0.011(5) 0.001(5)
C00Q 0.049(7) 0.048(8) 0.023(7) 0.009(6) 0.012(5) 0.022(6)
C00R 0.026(6) 0.039(7) 0.054(8) 0.008(6) 0.021(5) -0.001(5)
C00S 0.033(6) 0.018(6) 0.032(7) 0.005(5) 0.015(5) 0.007(4)
C00T 0.038(7) 0.032(6) 0.042(7) 0.009(6) 0.021(5) 0.017(5)
C00U 0.034(6) 0.034(6) 0.037(7) 0.003(5) 0.018(5) 0.009(5)
C00V 0.041(7) 0.037(7) 0.034(7) 0.021(6) 0.009(5) 0.014(5)
C00W 0.030(6) 0.038(7) 0.029(7) 0.010(6) 0.009(5) -0.001(5)
C00X 0.028(6) 0.017(6) 0.028(7) -0.006(5) 0.002(5) -0.013(4)
C00Y 0.053(7) 0.033(7) 0.047(8) 0.015(6) 0.031(6) 0.019(5)
C00Z 0.033(7) 0.032(6) 0.014(6) -0.004(5) 0.000(5) 0.001(5)
C010 0.023(6) 0.030(6) 0.035(7) 0.006(5) 0.013(5) 0.005(4)
C011 0.046(7) 0.031(6) 0.025(7) -0.003(5) 0.016(5) 0.011(5)
C012 0.037(6) 0.025(6) 0.035(7) 0.004(5) 0.017(5) 0.005(5)
C013 0.039(7) 0.025(6) 0.057(9) -0.004(6) 0.021(6) 0.009(5)
C014 0.029(6) 0.019(6) 0.045(8) 0.013(5) 0.024(5) 0.010(4)
C015 0.056(8) 0.053(8) 0.029(7) 0.019(6) 0.017(6) 0.029(6)
C016 0.060(9) 0.094(12) 0.046(9) 0.046(9) 0.022(7) 0.038(8)
C017 0.059(7) 0.027(6) 0.026(7) -0.004(5) 0.022(6) 0.014(5)
C018 0.044(7) 0.030(6) 0.051(8) 0.010(6) 0.027(6) 0.005(5)
C019 0.058(8) 0.050(8) 0.038(8) 0.025(6) 0.010(6) -0.010(6)
C01A 0.062(8) 0.034(7) 0.036(8) -0.003(6) 0.032(7) 0.007(6)
C01B 0.072(9) 0.043(8) 0.048(9) 0.016(7) 0.024(7) 0.014(6)
C01C 0.046(8) 0.054(8) 0.047(9) 0.011(7) 0.032(7) 0.003(6)
C01D 0.043(7) 0.043(7) 0.053(9) 0.009(6) 0.026(6) 0.006(5)
C01E 0.076(9) 0.045(7) 0.025(7) 0.012(6) 0.020(6) 0.024(6)
C01F 0.050(7) 0.031(7) 0.066(9) 0.016(6) 0.031(6) 0.012(5)
C01G 0.063(9) 0.076(11) 0.016(7) -0.012(7) 0.030(6) -0.014(7)
C01H 0.120(13) 0.075(11) 0.091(13) 0.004(10) 0.078(11) 0.016(9)
C01I 0.065(9) 0.074(10) 0.063(11) 0.001(9) 0.011(8) -0.012(8)
C01J 0.165(16) 0.068(10) 0.073(12) 0.026(9) 0.081(11) 0.052(10)
C01K 0.21(2) 0.140(17) 0.095(15) -0.063(13) 0.081(14) -0.158(16)
C01L 0.145(15) 0.097(13) 0.071(12) 0.025(10) 0.069(11) 0.014(11)
C01M 0.088(13) 0.082(13) 0.17(2) -0.070(12) 0.051(12) -0.023(10)
C1 0.22(2) 0.134(18) 0.20(2) 0.107(18) -0.17(2) -0.116(17)

loop_
_atom_type_symbol
_atom_type_description
_atom_type_scat_dispersion_real
_atom_type_scat_dispersion_imag
_atom_type_scat_source
C C 0.0033 0.0016 'International Tables Vol C Tables 4.2.6.8 and 6.1.1.4'
H H 0.0000 0.0000 'International Tables Vol C Tables 4.2.6.8 and 6.1.1.4'
Co Co 0.3494 0.9721 'International Tables Vol C Tables 4.2.6.8 and 6.1.1.4'
O O 0.0106 0.0060 'International Tables Vol C Tables 4.2.6.8 and 6.1.1.4'
P P 0.1023 0.0942 'International Tables Vol C Tables 4.2.6.8 and 6.1.1.4'

loop_
_geom_angle_atom_site_label_1
_geom_angle_atom_site_label_2
_geom_angle_atom_site_label_3
_geom_angle
_geom_angle_site_symmetry_1
_geom_angle_site_symmetry_3
_geom_angle_publ_flag
C00Z Co01 C01G 99.1(5) . . ?
C00Z Co01 C016 102.4(5) . . ?
C01G Co01 C016 39.7(5) . . ?
C00Z Co01 P002 95.7(3) . . ?
C01G Co01 P002 157.5(5) . . ?
C016 Co01 P002 150.6(4) . . ?
C00Z Co01 C00Q 164.2(4) . . ?
C01G Co01 C00Q 65.2(5) . . ?
C016 Co01 C00Q 64.7(4) . . ?
P002 Co01 C00Q 99.8(3) . . ?
C00Z Co01 C01C 134.5(5) . . ?
C01G Co01 C01C 65.7(5) . . ?
C016 Co01 C01C 38.3(5) . . ?
P002 Co01 C01C 114.1(4) . . ?
C00Q Co01 C01C 39.0(4) . . ?
C00Z Co01 C01A 128.3(5) . . ?
C01G Co01 C01A 38.5(5) . . ?
C016 Co01 C01A 65.4(5) . . ?
P002 Co01 C01A 119.4(4) . . ?
C00Q Co01 C01A 39.5(4) . . ?
C01C Co01 C01A 66.0(4) . . ?
O005 P002 O004 104.4(3) . . ?
O005 P002 O003 103.6(3) . . ?
O004 P002 O003 90.9(3) . . ?
O005 P002 Co01 111.7(2) . . ?
O004 P002 Co01 122.7(3) . . ?
O003 P002 Co01 120.2(2) . . ?
C00A O003 P002 122.0(5) . . ?
C009 O004 P002 125.3(5) . . ?
C00M O005 P002 132.5(6) . . ?
C00I C007 C00F 118.6(9) . . ?
C00I C007 C00X 123.0(9) . . ?
C00F C007 C00X 118.3(8) . . ?
C00F C008 C00A 115.6(8) . . ?
C00F C008 C014 121.7(8) . . ?
C00A C008 C014 122.7(8) . . ?
C00C C009 O004 120.3(8) . . ?
C00C C009 C00D 120.5(8) . . ?
O004 C009 C00D 119.2(8) . . ?
C00E C00A O003 119.1(8) . . ?
C00E C00A C008 121.0(9) . . ?
O003 C00A C008 119.6(8) . . ?
C00J C00B C00G 121.3(9) . . ?
C00J C00B H00B 119.3 . . ?
C00G C00B H00B 119.3 . . ?
C00P C00C C009 116.7(8) . . ?
C00P C00C C010 121.2(8) . . ?
C009 C00C C010 122.2(8) . . ?
C00H C00D C009 120.1(8) . . ?
C00H C00D H00D 120.0 . . ?
C009 C00D H00D 120.0 . . ?
C00A C00E C00I 121.7(9) . . ?
C00A C00E H00E 119.2 . . ?
C00I C00E H00E 119.2 . . ?
C007 C00F C008 123.9(9) . . ?
C007 C00F H00F 118.1 . . ?
C008 C00F H00F 118.1 . . ?
C00M C00G C00B 120.1(9) . . ?
C00M C00G H00G 119.9 . . ?
C00B C00G H00G 119.9 . . ?
C00D C00H C00K 122.4(9) . . ?
C00D C00H H00H 118.8 . . ?
C00K C00H H00H 118.8 . . ?
C007 C00I C00E 119.0(9) . . ?
C007 C00I H00I 120.5 . . ?
C00E C00I H00I 120.5 . . ?
C00B C00J C00L 117.3(9) . . ?
C00B C00J C00O 124.2(8) . . ?
C00L C00J C00O 118.5(8) . . ?
C00H C00K C00P 115.0(8) . . ?
C00H C00K C00W 122.9(9) . . ?
C00P C00K C00W 122.0(9) . . ?
C00J C00L C00N 122.1(8) . . ?
C00J C00L H00L 118.9 . . ?
C00N C00L H00L 118.9 . . ?
C00N C00M C00G 121.3(9) . . ?
C00N C00M O005 118.7(8) . . ?
C00G C00M O005 120.0(8) . . ?
C00M C00N C00L 117.8(9) . . ?
C00M C00N C00S 123.2(9) . . ?
C00L C00N C00S 118.8(8) . . ?
C00J C00O C015 111.1(8) . . ?
C00J C00O C019 109.5(8) . . ?
C015 C00O C019 108.2(8) . . ?
C00J C00O C01E 110.8(8) . . ?
C015 C00O C01E 108.9(8) . . ?
C019 C00O C01E 108.2(8) . . ?
C00C C00P C00K 125.3(9) . . ?
C00C C00P H00P 117.4 . . ?
C00K C00P H00P 117.4 . . ?
C01C C00Q C01A 109.9(11) . . ?
C01C C00Q Co01 71.9(6) . . ?
C01A C00Q Co01 72.2(6) . . ?
C01C C00Q H00Q 125.0 . . ?
C01A C00Q H00Q 125.0 . . ?
Co01 C00Q H00Q 125.0 . . ?
C00X C00R H00A 109.5 . . ?
C00X C00R H00C 109.5 . . ?
H00A C00R H00C 109.5 . . ?
C00X C00R H00J 109.5 . . ?
H00A C00R H00J 109.5 . . ?
H00C C00R H00J 109.5 . . ?
C011 C00S C00Y 107.8(8) . . ?
C011 C00S C00T 110.3(9) . . ?
C00Y C00S C00T 107.3(8) . . ?
C011 C00S C00N 111.7(8) . . ?
C00Y C00S C00N 112.6(8) . . ?
C00T C00S C00N 107.2(7) . . ?
C00S C00T H00K 109.5 . . ?
C00S C00T H00M 109.5 . . ?
H00K C00T H00M 109.5 . . ?
C00S C00T H00N 109.5 . . ?
H00K C00T H00N 109.5 . . ?
H00M C00T H00N 109.5 . . ?
C014 C00U H00O 109.5 . . ?
C014 C00U H00R 109.5 . . ?
H00O C00U H00R 109.5 . . ?
C014 C00U H00S 109.5 . . ?
H00O C00U H00S 109.5 . . ?
H00R C00U H00S 109.5 . . ?
C014 C00V H00T 109.5 . . ?
C014 C00V H00U 109.5 . . ?
H00T C00V H00U 109.5 . . ?
C014 C00V H00V 109.5 . . ?
H00T C00V H00V 109.5 . . ?
H00U C00V H00V 109.5 . . ?
C1 C00W C01K 110.2(16) . . ?
C1 C00W C00K 111.8(10) . . ?
C01K C00W C00K 110.0(9) . . ?
C1 C00W C01M 105.9(15) . . ?
C01K C00W C01M 107.0(13) . . ?
C00K C00W C01M 111.8(9) . . ?
C01D C00X C018 110.0(8) . . ?
C01D C00X C007 109.2(8) . . ?
C018 C00X C007 109.4(8) . . ?
C01D C00X C00R 108.6(8) . . ?
C018 C00X C00R 108.9(8) . . ?
C007 C00X C00R 110.8(8) . . ?
C00S C00Y H00W 109.5 . . ?
C00S C00Y H00$ 109.5 . . ?
H00W C00Y H00$ 109.5 . . ?
C00S C00Y H00: 109.5 . . ?
H00W C00Y H00: 109.5 . . ?
H00$ C00Y H00: 109.5 . . ?
O006 C00Z Co01 176.0(9) . . ?
C017 C010 C013 108.1(8) . . ?
C017 C010 C012 111.1(8) . . ?
C013 C010 C012 107.7(8) . . ?
C017 C010 C00C 109.5(8) . . ?
C013 C010 C00C 111.2(8) . . ?
C012 C010 C00C 109.2(8) . . ?
C00S C011 H01A 109.5 . . ?
C00S C011 H01B 109.5 . . ?
H01A C011 H01B 109.5 . . ?
C00S C011 H01C 109.5 . . ?
H01A C011 H01C 109.5 . . ?
H01B C011 H01C 109.5 . . ?
C010 C012 H01D 109.5 . . ?
C010 C012 H01E 109.5 . . ?
H01D C012 H01E 109.5 . . ?
C010 C012 H01F 109.5 . . ?
H01D C012 H01F 109.5 . . ?
H01E C012 H01F 109.5 . . ?
C010 C013 H01G 109.5 . . ?
C010 C013 H01H 109.5 . . ?
H01G C013 H01H 109.5 . . ?
C010 C013 H01I 109.5 . . ?
H01G C013 H01I 109.5 . . ?
H01H C013 H01I 109.5 . . ?
C008 C014 C00V 110.0(8) . . ?
C008 C014 C01F 111.5(7) . . ?
C00V C014 C01F 106.8(8) . . ?
C008 C014 C00U 111.1(8) . . ?
C00V C014 C00U 110.3(8) . . ?
C01F C014 C00U 107.0(8) . . ?
C00O C015 H01J 109.5 . . ?
C00O C015 H01K 109.5 . . ?
H01J C015 H01K 109.5 . . ?
C00O C015 H01L 109.5 . . ?
H01J C015 H01L 109.5 . . ?
H01K C015 H01L 109.5 . . ?
C01C C016 C01G 109.5(11) . . ?
C01C C016 Co01 72.6(7) . . ?
C01G C016 Co01 70.0(7) . . ?
C01C C016 H016 125.3 . . ?
C01G C016 H016 125.3 . . ?
Co01 C016 H016 125.3 . . ?
C010 C017 H01M 109.5 . . ?
C010 C017 H01N 109.5 . . ?
H01M C017 H01N 109.5 . . ?
C010 C017 H01O 109.5 . . ?
H01M C017 H01O 109.5 . . ?
H01N C017 H01O 109.5 . . ?
C00X C018 H01P 109.5 . . ?
C00X C018 H01Q 109.5 . . ?
H01P C018 H01Q 109.5 . . ?
C00X C018 H01R 109.5 . . ?
H01P C018 H01R 109.5 . . ?
H01Q C018 H01R 109.5 . . ?
C00O C019 H01S 109.5 . . ?
C00O C019 H01T 109.5 . . ?
H01S C019 H01T 109.5 . . ?
C00O C019 H01U 109.5 . . ?
H01S C019 H01U 109.5 . . ?
H01T C019 H01U 109.5 . . ?
C01G C01A C00Q 105.5(10) . . ?
C01G C01A Co01 68.3(6) . . ?
C00Q C01A Co01 68.3(6) . . ?
C01G C01A H01V 127.3 . . ?
C00Q C01A H01V 127.3 . . ?
Co01 C01A H01V 127.3 . . ?
C01H C01B C01I 114.1(11) . . ?
C01H C01B H01W 108.7 . . ?
C01I C01B H01W 108.7 . . ?
C01H C01B H28 108.7 . . ?
C01I C01B H28 108.7 . . ?
H01W C01B H28 107.6 . . ?
C016 C01C C00Q 106.2(11) . . ?
C016 C01C Co01 69.1(7) . . ?
C00Q C01C Co01 69.0(6) . . ?
C016 C01C H27 126.9 . . ?
C00Q C01C H27 126.9 . . ?
Co01 C01C H27 126.9 . . ?
C00X C01D H26 109.5 . . ?
C00X C01D H16 109.5 . . ?
H26 C01D H16 109.5 . . ?
C00X C01D H7 109.5 . . ?
H26 C01D H7 109.5 . . ?
H16 C01D H7 109.5 . . ?
C00O C01E H25 109.5 . . ?
C00O C01E H15 109.5 . . ?
H25 C01E H15 109.5 . . ?
C00O C01E H6 109.5 . . ?
H25 C01E H6 109.5 . . ?
H15 C01E H6 109.5 . . ?
C014 C01F H24 109.5 . . ?
C014 C01F H14 109.5 . . ?
H24 C01F H14 109.5 . . ?
C014 C01F H5 109.5 . . ?
H24 C01F H5 109.5 . . ?
H14 C01F H5 109.5 . . ?
C01A C01G C016 108.8(10) . . ?
C01A C01G Co01 73.1(7) . . ?
C016 C01G Co01 70.3(7) . . ?
C01A C01G H23 125.5 . . ?
C016 C01G H23 125.5 . . ?
Co01 C01G H23 125.5 . . ?
C01L C01H C01B 114.5(13) . . ?
C01L C01H H22 108.6 . . ?
C01B C01H H22 108.6 . . ?
C01L C01H H13 108.6 . . ?
C01B C01H H13 108.6 . . ?
H22 C01H H13 107.6 . . ?
C01J C01I C01B 116.3(12) . . ?
C01J C01I H21 108.2 . . ?
C01B C01I H21 108.2 . . ?
C01J C01I H12 108.2 . . ?
C01B C01I H12 108.2 . . ?
H21 C01I H12 107.4 . . ?
C01I C01J H20 109.5 . . ?
C01I C01J H11 109.5 . . ?
H20 C01J H11 109.5 . . ?
C01I C01J H4 109.5 . . ?
H20 C01J H4 109.5 . . ?
H11 C01J H4 109.5 . . ?
C00W C01K H19 109.5 . . ?
C00W C01K H10 109.5 . . ?
H19 C01K H10 109.5 . . ?
C00W C01K H3 109.5 . . ?
H19 C01K H3 109.5 . . ?
H10 C01K H3 109.5 . . ?
C01H C01L H18 109.5 . . ?
C01H C01L H9 109.5 . . ?
H18 C01L H9 109.5 . . ?
C01H C01L H2 109.5 . . ?
H18 C01L H2 109.5 . . ?
H9 C01L H2 109.5 . . ?
C00W C01M H17 109.5 . . ?
C00W C01M H8 109.5 . . ?
H17 C01M H8 109.5 . . ?
C00W C01M H1 109.5 . . ?
H17 C01M H1 109.5 . . ?
H8 C01M H1 109.5 . . ?
C00W C1 H1A 109.5 . . ?
C00W C1 H1B 109.5 . . ?
H1A C1 H1B 109.5 . . ?
C00W C1 H1C 109.5 . . ?
H1A C1 H1C 109.5 . . ?
H1B C1 H1C 109.5 . . ?

loop_
_geom_bond_atom_site_label_1
_geom_bond_atom_site_label_2
_geom_bond_distance
_geom_bond_site_symmetry_2
_geom_bond_publ_flag
Co01 C00Z 1.700(11) . ?
Co01 C01G 2.059(11) . ?
Co01 C016 2.062(12) . ?
Co01 P002 2.069(3) . ?
Co01 C00Q 2.069(10) . ?
Co01 C01C 2.106(11) . ?
Co01 C01A 2.120(11) . ?
P002 O005 1.612(6) . ?
P002 O004 1.613(6) . ?
P002 O003 1.638(6) . ?
O003 C00A 1.393(10) . ?
O004 C009 1.390(10) . ?
O005 C00M 1.397(10) . ?
O006 C00Z 1.157(11) . ?
C007 C00I 1.372(12) . ?
C007 C00F 1.390(12) . ?
C007 C00X 1.539(12) . ?
C008 C00F 1.400(12) . ?
C008 C00A 1.407(12) . ?
C008 C014 1.526(12) . ?
C009 C00C 1.378(12) . ?
C009 C00D 1.408(12) . ?
C00A C00E 1.363(12) . ?
C00B C00J 1.383(12) . ?
C00B C00G 1.390(12) . ?
C00B H00B 0.9300 . ?
C00C C00P 1.378(12) . ?
C00C C010 1.562(12) . ?
C00D C00H 1.359(12) . ?
C00D H00D 0.9300 . ?
C00E C00I 1.405(12) . ?
C00E H00E 0.9300 . ?
C00F H00F 0.9300 . ?
C00G C00M 1.386(12) . ?
C00G H00G 0.9300 . ?
C00H C00K 1.386(12) . ?
C00H H00H 0.9300 . ?
C00I H00I 0.9300 . ?
C00J C00L 1.410(12) . ?
C00J C00O 1.534(12) . ?
C00K C00P 1.404(12) . ?
C00K C00W 1.509(13) . ?
C00L C00N 1.414(13) . ?
C00L H00L 0.9300 . ?
C00M C00N 1.372(12) . ?
C00N C00S 1.580(13) . ?
C00O C015 1.534(13) . ?
C00O C019 1.534(13) . ?
C00O C01E 1.537(13) . ?
C00P H00P 0.9300 . ?
C00Q C01C 1.395(14) . ?
C00Q C01A 1.416(14) . ?
C00Q H00Q 0.9800 . ?
C00R C00X 1.542(13) . ?
C00R H00A 0.9600 . ?
C00R H00C 0.9600 . ?
C00R H00J 0.9600 . ?
C00S C011 1.521(13) . ?
C00S C00Y 1.529(12) . ?
C00S C00T 1.532(12) . ?
C00T H00K 0.9600 . ?
C00T H00M 0.9600 . ?
C00T H00N 0.9600 . ?
C00U C014 1.554(13) . ?
C00U H00O 0.9600 . ?
C00U H00R 0.9600 . ?
C00U H00S 0.9600 . ?
C00V C014 1.538(13) . ?
C00V H00T 0.9600 . ?
C00V H00U 0.9600 . ?
C00V H00V 0.9600 . ?
C00W C1 1.433(18) . ?
C00W C01K 1.467(17) . ?
C00W C01M 1.558(17) . ?
C00X C01D 1.516(14) . ?
C00X C018 1.526(13) . ?
C00Y H00W 0.9600 . ?
C00Y H00$ 0.9600 . ?
C00Y H00: 0.9600 . ?
C010 C017 1.510(14) . ?
C010 C013 1.525(13) . ?
C010 C012 1.532(13) . ?
C011 H01A 0.9600 . ?
C011 H01B 0.9600 . ?
C011 H01C 0.9600 . ?
C012 H01D 0.9600 . ?
C012 H01E 0.9600 . ?
C012 H01F 0.9600 . ?
C013 H01G 0.9600 . ?
C013 H01H 0.9600 . ?
C013 H01I 0.9600 . ?
C014 C01F 1.546(12) . ?
C015 H01J 0.9600 . ?
C015 H01K 0.9600 . ?
C015 H01L 0.9600 . ?
C016 C01C 1.369(16) . ?
C016 C01G 1.400(16) . ?
C016 H016 0.9800 . ?
C017 H01M 0.9600 . ?
C017 H01N 0.9600 . ?
C017 H01O 0.9600 . ?
C018 H01P 0.9600 . ?
C018 H01Q 0.9600 . ?
C018 H01R 0.9600 . ?
C019 H01S 0.9600 . ?
C019 H01T 0.9600 . ?
C019 H01U 0.9600 . ?
C01A C01G 1.380(16) . ?
C01A H01V 0.9800 . ?
C01B C01H 1.505(16) . ?
C01B C01I 1.523(16) . ?
C01B H01W 0.9700 . ?
C01B H28 0.9700 . ?
C01C H27 0.9800 . ?
C01D H26 0.9600 . ?
C01D H16 0.9600 . ?
C01D H7 0.9600 . ?
C01E H25 0.9600 . ?
C01E H15 0.9600 . ?
C01E H6 0.9600 . ?
C01F H24 0.9600 . ?
C01F H14 0.9600 . ?
C01F H5 0.9600 . ?
C01G H23 0.9800 . ?
C01H C01L 1.482(17) . ?
C01H H22 0.9700 . ?
C01H H13 0.9700 . ?
C01I C01J 1.513(16) . ?
C01I H21 0.9700 . ?
C01I H12 0.9700 . ?
C01J H20 0.9600 . ?
C01J H11 0.9600 . ?
C01J H4 0.9600 . ?
C01K H19 0.9600 . ?
C01K H10 0.9600 . ?
C01K H3 0.9600 . ?
C01L H18 0.9600 . ?
C01L H9 0.9600 . ?
C01L H2 0.9600 . ?
C01M H17 0.9600 . ?
C01M H8 0.9600 . ?
C01M H1 0.9600 . ?
C1 H1A 0.9600 . ?
C1 H1B 0.9600 . ?
C1 H1C 0.9600 . ?
